data_4338733
loop_
_publ_author_name
'Sikdar, Nivedita'
'Hazra, Arpan'
'Maji, Tapas Kumar'

_publ_section_title
;
 Stoichiometry-Controlled Two Flexible Interpenetrated Frameworks: Higher
 CO2 Uptake in a Nanoscale Counterpart Supported by Accelerated Adsorption
 Kinetics.
;
_journal_issue 12
_journal_name_full 'Inorganic chemistry'
_journal_page_first 5993
_journal_page_last 6002
_journal_paper_doi 10.1021/ic500234r
_journal_volume 53
_journal_year 2014
_chemical_formula_sum 'C38 H24 N4 O8 Zn2'
_chemical_formula_weight 795.35
_chemical_name_systematic
;
 ?
;
_space_group_IT_number 2
_symmetry_cell_setting triclinic
_symmetry_space_group_name_Hall '-P 1'
_symmetry_space_group_name_H-M 'P -1'
_atom_sites_solution_hydrogens geom
_atom_sites_solution_primary direct
_atom_sites_solution_secondary difmap
_audit_creation_method SHELXL-97
_cell_angle_alpha 92.4270(10)
_cell_angle_beta 99.1830(10)
_cell_angle_gamma 90.0520(10)
_cell_formula_units_Z 2
_cell_length_a 15.2090(4)
_cell_length_b 15.2245(4)
_cell_length_c 15.8758(4)
_cell_measurement_reflns_used 2896
_cell_measurement_temperature 240(2)
_cell_measurement_theta_max 23.83
_cell_measurement_theta_min 2.10
_cell_volume 3625.55(16)
_computing_cell_refinement 'Bruker SAINT'
_computing_data_collection 'Bruker APEX2'
_computing_data_reduction 'Bruker SAINT  A'
_computing_molecular_graphics 'Bruker SHELXTL'
_computing_publication_material 'Bruker SHELXTL'
_computing_structure_refinement 'SHELXL-97 (Sheldrick, 2008)'
_computing_structure_solution 'SHELXS-97 (Sheldrick, 2008)'
_diffrn_ambient_temperature 240(2)
_diffrn_measured_fraction_theta_full 0.993
_diffrn_measured_fraction_theta_max 0.993
_diffrn_measurement_device_type '\f and \w scans'
_diffrn_radiation_monochromator graphite
_diffrn_radiation_source 'fine-focus sealed tube'
_diffrn_radiation_type MoK\a
_diffrn_radiation_wavelength 0.71073
_diffrn_reflns_av_R_equivalents 0.0489
_diffrn_reflns_av_sigmaI/netI 0.0444
_diffrn_reflns_limit_h_max 18
_diffrn_reflns_limit_h_min -15
_diffrn_reflns_limit_k_max 18
_diffrn_reflns_limit_k_min -18
_diffrn_reflns_limit_l_max 18
_diffrn_reflns_limit_l_min -18
_diffrn_reflns_number 48826
_diffrn_reflns_theta_full 25.00
_diffrn_reflns_theta_max 25.00
_diffrn_reflns_theta_min 1.30
_exptl_absorpt_coefficient_mu 0.690
_exptl_absorpt_correction_T_max 0.9469
_exptl_absorpt_correction_T_min 0.9036
_exptl_absorpt_correction_type empirical
_exptl_absorpt_process_details SADABS
_exptl_crystal_colour red
_exptl_crystal_density_diffrn 0.729
_exptl_crystal_density_method 'not measured'
_exptl_crystal_description block
_exptl_crystal_F_000 808
_exptl_crystal_size_max 0.15
_exptl_crystal_size_mid 0.12
_exptl_crystal_size_min 0.08
_refine_diff_density_max 0.681
_refine_diff_density_min -0.479
_refine_diff_density_rms 0.154
_refine_ls_extinction_method none
_refine_ls_goodness_of_fit_ref 1.126
_refine_ls_hydrogen_treatment noref
_refine_ls_matrix_type full
_refine_ls_number_parameters 505
_refine_ls_number_reflns 12681
_refine_ls_number_restraints 48
_refine_ls_restrained_S_all 1.138
_refine_ls_R_factor_all 0.0846
_refine_ls_R_factor_gt 0.0645
_refine_ls_shift/su_max 0.000
_refine_ls_shift/su_mean 0.000
_refine_ls_structure_factor_coef Fsqd
_refine_ls_weighting_details 'calc w=1/[\s^2^(Fo^2^)+(0.1312P)^2^+4.1108P] where P=(Fo^2^+2Fc^2^)/3'
_refine_ls_weighting_scheme calc
_refine_ls_wR_factor_gt 0.2160
_refine_ls_wR_factor_ref 0.2371
_reflns_number_gt 9792
_reflns_number_total 12681
_reflns_threshold_expression >2\s(I)
_cod_data_source_file ic500234r_si_002.cif
_cod_data_source_block compound1
_cod_depositor_comments
;
The following automatic conversions were performed:

'_symmetry_cell_setting' value 'Triclinic' changed to 'triclinic'
according to
/usr/data/users/saulius/crontab/automatic-downloads/rss-feeds/ACS/lib/dictionaries/cif_core.dic
dictionary named 'cif_core.dic' version 2.4.2 from 2011-04-26.

Automatic conversion script
Id: cif_fix_values 2281 2013-09-26 08:29:07Z andrius 

 Adding full bibliography for 4338733--4338734.cif.
;
_cod_original_sg_symbol_H-M P-1
_cod_database_code 4338733

loop_
_symmetry_equiv_pos_as_xyz
'x, y, z'
'-x, -y, -z'

loop_
_atom_site_label
_atom_site_type_symbol
_atom_site_fract_x
_atom_site_fract_y
_atom_site_fract_z
_atom_site_U_iso_or_equiv
_atom_site_adp_type
_atom_site_occupancy
_atom_site_symmetry_multiplicity
_atom_site_calc_flag
_atom_site_refinement_flags
_atom_site_disorder_assembly
_atom_site_disorder_group
C1 C 0.8145(6) 0.4180(4) 0.1322(4) 0.087(2) Uani 1 1 d . . .
H1 H 0.7900 0.3849 0.0826 0.104 Uiso 1 1 calc R . .
C2 C 0.8523(3) 0.2764(3) 0.2051(3) 0.0503(12) Uani 1 1 d . . .
C3 C 0.8510(4) 0.3746(3) 0.2044(3) 0.0592(14) Uani 1 1 d . . .
C4 C 0.8844(6) 0.4255(4) 0.2759(4) 0.099(3) Uani 1 1 d . . .
H4 H 0.9081 0.3981 0.3264 0.119 Uiso 1 1 calc R . .
C5 C 0.8840(7) 0.5145(4) 0.2751(4) 0.106(3) Uani 1 1 d . . .
H5 H 0.9073 0.5472 0.3252 0.127 Uiso 1 1 calc R . .
C6 C 0.8499(5) 0.5589(3) 0.2020(4) 0.0707(17) Uani 1 1 d . . .
C7 C 0.8135(6) 0.5068(4) 0.1313(4) 0.097(3) Uani 1 1 d . . .
H7 H 0.7873 0.5339 0.0814 0.117 Uiso 1 1 calc R . .
C8 C 0.8503(5) 0.6566(3) 0.2016(4) 0.0728(17) Uani 1 1 d . . .
C9 C 0.8550(7) 0.7089(4) 0.2753(4) 0.104(3) Uani 1 1 d . . .
H9 H 0.8562 0.6822 0.3277 0.125 Uiso 1 1 calc R . .
C10 C 0.8580(6) 0.7987(4) 0.2742(4) 0.088(2) Uani 1 1 d . . .
H10 H 0.8612 0.8321 0.3258 0.105 Uiso 1 1 calc R . .
C11 C 0.8565(4) 0.8408(3) 0.1999(4) 0.0576(13) Uani 1 1 d . . .
C12 C 0.8507(5) 0.7895(4) 0.1251(4) 0.081(2) Uani 1 1 d . . .
H12 H 0.8495 0.8169 0.0729 0.097 Uiso 1 1 calc R . .
C13 C 0.8467(6) 0.6994(4) 0.1255(4) 0.089(2) Uani 1 1 d . . .
H13 H 0.8415 0.6662 0.0736 0.106 Uiso 1 1 calc R . .
C15 C 0.6873(3) 0.1022(3) 0.1884(3) 0.0506(12) Uani 1 1 d . . .
C16 C 0.5887(3) 0.1023(4) 0.1896(3) 0.0572(13) Uani 1 1 d . . .
C17 C 0.5560(4) 0.1348(5) 0.2612(4) 0.084(2) Uani 1 1 d . . .
H17 H 0.5961 0.1558 0.3091 0.101 Uiso 1 1 calc R . .
C18 C 0.4669(4) 0.1371(6) 0.2636(4) 0.089(2) Uani 1 1 d . . .
H18 H 0.4469 0.1600 0.3130 0.107 Uiso 1 1 calc R . .
C19 C 0.4050(4) 0.1063(5) 0.1948(4) 0.0725(17) Uani 1 1 d . . .
C20 C 0.4381(4) 0.0736(5) 0.1236(4) 0.083(2) Uani 1 1 d . . .
H20 H 0.3984 0.0527 0.0754 0.100 Uiso 1 1 calc R . .
C21 C 0.5284(4) 0.0713(5) 0.1220(4) 0.0757(18) Uani 1 1 d . . .
H21 H 0.5490 0.0477 0.0731 0.091 Uiso 1 1 calc R . .
C23 C 0.3081(3) 0.1095(5) 0.1992(4) 0.0685(16) Uani 1 1 d . . .
C24 C 0.2465(4) 0.1171(5) 0.1248(4) 0.079(2) Uani 1 1 d . . .
H24 H 0.2663 0.1194 0.0718 0.094 Uiso 1 1 calc R . .
C25 C 0.2761(4) 0.1031(5) 0.2752(4) 0.079(2) Uani 1 1 d . . .
H25 H 0.3165 0.0973 0.3259 0.094 Uiso 1 1 calc R . .
C26 C 0.1865(3) 0.1050(5) 0.2781(4) 0.0696(17) Uani 1 1 d . . .
H26 H 0.1666 0.0999 0.3308 0.084 Uiso 1 1 calc R . .
C27 C 0.1252(3) 0.1142(4) 0.2053(3) 0.0530(12) Uani 1 1 d . . .
C28 C 0.1567(3) 0.1211(5) 0.1287(4) 0.0711(17) Uani 1 1 d . . .
H28 H 0.1161 0.1287 0.0784 0.085 Uiso 1 1 calc R . .
C29 C 0.0275(3) 0.1128(3) 0.2076(3) 0.0468(11) Uani 1 1 d . . .
C30 C 0.9099(4) 0.1001(4) -0.0562(3) 0.0641(15) Uani 1 1 d . . .
H30 H 0.9642 0.0913 -0.0201 0.077 Uiso 1 1 calc R . .
C31 C 0.7605(4) 0.1178(5) -0.0734(4) 0.080(2) Uani 1 1 d . . .
H31 H 0.7079 0.1219 -0.0495 0.096 Uiso 1 1 calc R . .
C32 C 0.9105(4) 0.1039(5) -0.1417(4) 0.0707(17) Uani 1 1 d . . .
H32 H 0.9643 0.0985 -0.1635 0.085 Uiso 1 1 calc R . .
C33 C 0.7544(4) 0.1220(6) -0.1604(4) 0.098(3) Uani 1 1 d . . .
H33 H 0.6989 0.1289 -0.1952 0.117 Uiso 1 1 calc R . .
C34 C 0.8317(4) 0.1158(5) -0.1956(3) 0.0712(17) Uani 1 1 d . A .
C35 C 0.8839(5) 0.1163(5) -0.4036(3) 0.0735(18) Uani 1 1 d . . .
C36B C 0.9495(10) 0.0691(11) -0.4407(9) 0.090(4) Uani 0.50 1 d PU A 1
H36B H 0.9954 0.0387 -0.4076 0.108 Uiso 0.50 1 calc PR A 1
C37B C 0.8228(12) 0.1573(13) -0.4506(10) 0.106(5) Uani 0.50 1 d PU A 1
H37B H 0.7789 0.1885 -0.4267 0.127 Uiso 0.50 1 calc PR A 1
C38B C 0.8229(12) 0.1544(12) -0.5427(10) 0.104(5) Uani 0.50 1 d PU A 1
H38B H 0.7781 0.1848 -0.5774 0.125 Uiso 0.50 1 calc PR A 1
C40B C 0.9421(9) 0.0706(10) -0.5274(7) 0.075(3) Uani 0.50 1 d PU A 1
H40B H 0.9842 0.0392 -0.5537 0.091 Uiso 0.50 1 calc PR A 1
C36A C 0.9420(13) 0.1653(13) -0.4387(11) 0.114(5) Uani 0.50 1 d PU A 2
H36A H 0.9867 0.1985 -0.4035 0.137 Uiso 0.50 1 calc PR A 2
C37A C 0.8216(10) 0.0699(10) -0.4557(8) 0.083(4) Uani 0.50 1 d PU A 2
H37A H 0.7764 0.0398 -0.4343 0.100 Uiso 0.50 1 calc PR A 2
C38A C 0.9350(11) 0.1660(12) -0.5280(9) 0.101(5) Uani 0.50 1 d PU A 2
H38A H 0.9711 0.2046 -0.5525 0.121 Uiso 0.50 1 calc PR A 2
C40A C 0.8254(10) 0.0675(10) -0.5413(8) 0.080(4) Uani 0.50 1 d PU A 2
H40A H 0.7858 0.0291 -0.5767 0.096 Uiso 0.50 1 calc PR A 2
C44 C 0.8595(3) 0.9390(3) 0.1993(4) 0.0535(13) Uani 1 1 d . . .
N1 N 0.8370(3) 0.1082(3) -0.0216(2) 0.0466(9) Uani 1 1 d . . .
N2 N 0.8223(4) 0.1179(5) -0.2869(3) 0.093(2) Uani 1 1 d . . .
N3 N 0.8926(4) 0.1165(5) -0.3119(3) 0.0891(18) Uani 1 1 d . A .
N4 N 0.8792(3) 0.1137(3) -0.5775(2) 0.0503(10) Uani 1 1 d . . .
O1 O 0.7372(2) 0.1176(3) 0.2578(2) 0.0600(9) Uani 1 1 d . . .
O2 O 0.7115(2) 0.0878(3) 0.1174(2) 0.0585(9) Uani 1 1 d . . .
O3 O 0.8769(3) 0.2424(2) 0.2756(2) 0.0590(9) Uani 1 1 d . . .
O4 O 0.8294(3) 0.2347(2) 0.1352(2) 0.0580(9) Uani 1 1 d . . .
O5 O 0.8623(3) 0.9798(2) 0.2695(3) 0.0649(10) Uani 1 1 d . . .
O6 O 0.8593(3) 0.9727(2) 0.1289(3) 0.0650(10) Uani 1 1 d . . .
O7 O 0.0032(2) 0.1051(3) 0.2795(2) 0.0568(9) Uani 1 1 d . . .
O8 O -0.0239(2) 0.1180(3) 0.1382(2) 0.0576(9) Uani 1 1 d . . .
Zn1 Zn 0.84151(3) 0.10346(3) 0.10680(3) 0.03576(18) Uani 1 1 d . . .
Zn2 Zn 0.87253(3) 0.11197(3) 0.29318(3) 0.03574(18) Uani 1 1 d . . .

loop_
_atom_site_aniso_label
_atom_site_aniso_U_11
_atom_site_aniso_U_22
_atom_site_aniso_U_33
_atom_site_aniso_U_23
_atom_site_aniso_U_13
_atom_site_aniso_U_12
C1 0.150(7) 0.047(3) 0.057(4) -0.003(3) -0.002(4) 0.000(4)
C2 0.058(3) 0.039(2) 0.056(3) 0.005(2) 0.013(2) 0.000(2)
C3 0.084(4) 0.038(3) 0.056(3) 0.001(2) 0.012(3) 0.000(3)
C4 0.182(8) 0.049(3) 0.056(4) 0.005(3) -0.015(4) -0.003(4)
C5 0.200(9) 0.043(3) 0.061(4) 0.002(3) -0.018(5) 0.000(4)
C6 0.113(5) 0.040(3) 0.058(3) 0.001(2) 0.012(3) -0.005(3)
C7 0.178(8) 0.048(3) 0.059(4) 0.012(3) -0.004(4) 0.002(4)
C8 0.109(5) 0.039(3) 0.070(4) 0.008(3) 0.011(3) 0.001(3)
C9 0.216(10) 0.043(3) 0.056(4) 0.004(3) 0.027(5) -0.004(4)
C10 0.163(7) 0.040(3) 0.060(4) 0.001(3) 0.019(4) 0.000(4)
C11 0.069(3) 0.038(3) 0.067(3) 0.005(2) 0.015(3) 0.001(2)
C12 0.136(6) 0.043(3) 0.066(4) 0.011(3) 0.023(4) 0.004(3)
C13 0.161(7) 0.042(3) 0.065(4) -0.001(3) 0.024(4) -0.005(4)
C15 0.037(3) 0.057(3) 0.060(3) 0.006(2) 0.015(2) 0.002(2)
C16 0.036(3) 0.082(4) 0.056(3) 0.002(3) 0.011(2) 0.000(2)
C17 0.041(3) 0.147(7) 0.062(4) -0.028(4) 0.011(3) -0.003(3)
C18 0.044(3) 0.160(7) 0.065(4) -0.030(4) 0.022(3) -0.006(4)
C19 0.037(3) 0.119(5) 0.063(4) -0.003(3) 0.015(3) 0.001(3)
C20 0.040(3) 0.151(7) 0.057(4) -0.021(4) 0.010(3) -0.004(3)
C21 0.044(3) 0.122(5) 0.061(4) -0.022(3) 0.017(3) -0.009(3)
C23 0.036(3) 0.114(5) 0.057(3) 0.003(3) 0.013(2) -0.002(3)
C24 0.043(3) 0.142(6) 0.055(3) 0.016(4) 0.019(3) -0.005(3)
C25 0.038(3) 0.149(6) 0.049(3) -0.003(4) 0.006(2) 0.002(3)
C26 0.042(3) 0.123(5) 0.045(3) -0.003(3) 0.014(2) 0.005(3)
C27 0.035(2) 0.075(3) 0.051(3) 0.005(2) 0.013(2) -0.002(2)
C28 0.038(3) 0.123(5) 0.054(3) 0.014(3) 0.009(2) 0.000(3)
C29 0.035(2) 0.057(3) 0.050(3) 0.003(2) 0.012(2) -0.003(2)
C30 0.052(3) 0.099(4) 0.042(3) 0.004(3) 0.009(2) 0.004(3)
C31 0.062(4) 0.140(6) 0.039(3) 0.013(3) 0.013(3) 0.017(4)
C32 0.060(4) 0.114(5) 0.042(3) 0.004(3) 0.022(3) 0.007(3)
C33 0.060(4) 0.188(9) 0.044(3) 0.007(4) 0.005(3) 0.022(4)
C34 0.076(4) 0.108(5) 0.033(3) 0.008(3) 0.017(3) 0.010(3)
C35 0.084(4) 0.110(5) 0.031(3) 0.012(3) 0.017(3) 0.005(4)
C36B 0.093(7) 0.118(8) 0.064(6) 0.017(6) 0.020(6) 0.048(7)
C37B 0.111(8) 0.136(9) 0.075(7) 0.002(7) 0.035(7) 0.048(7)
C38B 0.112(8) 0.135(9) 0.071(7) 0.009(7) 0.031(7) 0.053(7)
C40B 0.078(7) 0.105(7) 0.044(5) 0.008(5) 0.014(5) 0.037(6)
C36A 0.126(9) 0.136(9) 0.081(8) -0.006(7) 0.019(7) -0.048(8)
C37A 0.097(7) 0.104(8) 0.054(6) 0.008(6) 0.024(6) -0.032(6)
C38A 0.114(8) 0.125(9) 0.062(7) 0.003(6) 0.014(6) -0.044(7)
C40A 0.098(7) 0.096(7) 0.047(6) 0.002(5) 0.018(5) -0.040(6)
C44 0.049(3) 0.039(3) 0.075(4) 0.006(3) 0.016(3) 0.001(2)
N1 0.048(2) 0.061(2) 0.033(2) 0.0018(17) 0.0138(17) 0.0056(19)
N2 0.084(4) 0.164(6) 0.035(3) 0.012(3) 0.018(3) 0.021(4)
N3 0.095(4) 0.140(5) 0.036(3) 0.008(3) 0.019(3) -0.001(4)
N4 0.056(3) 0.063(3) 0.034(2) 0.0053(19) 0.0146(19) -0.001(2)
O1 0.0344(18) 0.089(3) 0.056(2) 0.0065(19) 0.0073(16) 0.0026(17)
O2 0.0407(19) 0.076(2) 0.061(2) -0.0038(19) 0.0190(17) -0.0031(17)
O3 0.081(3) 0.0374(17) 0.057(2) 0.0046(16) 0.0055(19) -0.0016(17)
O4 0.081(3) 0.0400(18) 0.054(2) 0.0011(16) 0.0119(18) 0.0017(17)
O5 0.082(3) 0.0371(18) 0.078(3) -0.0007(18) 0.019(2) -0.0035(18)
O6 0.078(3) 0.0407(19) 0.082(3) 0.0119(18) 0.027(2) 0.0046(17)
O7 0.0381(18) 0.081(3) 0.054(2) 0.0068(18) 0.0150(16) -0.0008(17)
O8 0.0354(18) 0.085(3) 0.054(2) 0.0126(18) 0.0091(16) -0.0023(17)
Zn1 0.0373(3) 0.0399(3) 0.0316(3) 0.0032(2) 0.0098(2) -0.0006(2)
Zn2 0.0377(3) 0.0400(3) 0.0313(3) 0.0035(2) 0.0103(2) -0.0007(2)

loop_
_atom_type_symbol
_atom_type_description
_atom_type_scat_dispersion_real
_atom_type_scat_dispersion_imag
_atom_type_scat_source
C C 0.0033 0.0016 'International Tables Vol C Tables 4.2.6.8 and 6.1.1.4'
H H 0.0000 0.0000 'International Tables Vol C Tables 4.2.6.8 and 6.1.1.4'
N N 0.0061 0.0033 'International Tables Vol C Tables 4.2.6.8 and 6.1.1.4'
O O 0.0106 0.0060 'International Tables Vol C Tables 4.2.6.8 and 6.1.1.4'
Zn Zn 0.2839 1.4301 'International Tables Vol C Tables 4.2.6.8 and 6.1.1.4'

loop_
_geom_angle_atom_site_label_1
_geom_angle_atom_site_label_2
_geom_angle_atom_site_label_3
_geom_angle
_geom_angle_site_symmetry_1
_geom_angle_site_symmetry_3
C7 C1 C3 121.5(6) . .
O4 C2 O3 125.3(4) . .
O4 C2 C3 117.4(5) . .
O3 C2 C3 117.3(5) . .
C4 C3 C1 117.2(5) . .
C4 C3 C2 121.3(5) . .
C1 C3 C2 121.4(5) . .
C5 C4 C3 121.4(6) . .
C4 C5 C6 121.9(6) . .
C7 C6 C5 116.1(5) . .
C7 C6 C8 122.4(6) . .
C5 C6 C8 121.5(6) . .
C1 C7 C6 121.8(6) . .
C9 C8 C13 116.9(5) . .
C9 C8 C6 122.5(6) . .
C13 C8 C6 120.6(6) . .
C10 C9 C8 121.9(6) . .
C11 C10 C9 121.4(6) . .
C10 C11 C12 117.6(5) . .
C10 C11 C44 121.1(5) . .
C12 C11 C44 121.3(5) . .
C13 C12 C11 121.4(6) . .
C12 C13 C8 120.8(6) . .
O1 C15 O2 126.1(4) . .
O1 C15 C16 117.2(5) . .
O2 C15 C16 116.7(5) . .
C21 C16 C17 117.5(5) . .
C21 C16 C15 122.5(5) . .
C17 C16 C15 120.0(5) . .
C18 C17 C16 121.3(6) . .
C17 C18 C19 121.6(6) . .
C20 C19 C18 116.8(5) . .
C20 C19 C23 122.8(6) . .
C18 C19 C23 120.4(5) . .
C21 C20 C19 121.1(6) . .
C16 C21 C20 121.7(5) . .
C25 C23 C24 118.0(5) . .
C25 C23 C19 121.9(5) . .
C24 C23 C19 120.1(5) . .
C28 C24 C23 120.3(5) . .
C26 C25 C23 121.3(5) . .
C25 C26 C27 121.2(5) . .
C26 C27 C28 118.0(5) . .
C26 C27 C29 121.4(5) . .
C28 C27 C29 120.5(5) . .
C24 C28 C27 121.2(5) . .
O8 C29 O7 125.2(4) . .
O8 C29 C27 117.5(4) . .
O7 C29 C27 117.3(4) . .
N1 C30 C32 123.3(5) . .
N1 C31 C33 123.2(6) . .
C30 C32 C34 119.2(5) . .
C31 C33 C34 118.4(6) . .
C32 C34 C33 118.1(5) . .
C32 C34 N2 125.1(5) . .
C33 C34 N2 116.7(6) . .
C37B C35 C37A 61.1(11) . .
C37B C35 C36A 85.9(12) . .
C37A C35 C36A 118.3(10) . .
C37B C35 C36B 120.2(9) . .
C37A C35 C36B 88.5(10) . .
C36A C35 C36B 63.8(11) . .
C37B C35 N3 123.6(9) . .
C37A C35 N3 123.2(8) . .
C36A C35 N3 118.5(9) . .
C36B C35 N3 116.3(8) . .
C40B C36B C35 116.1(11) . .
C35 C37B C38B 118.3(13) . .
N4 C38B C37B 123.3(14) . .
N4 C40B C36B 124.5(11) . .
C35 C36A C38A 119.5(14) . .
C35 C37A C40A 118.0(11) . .
N4 C38A C36A 120.9(14) . .
N4 C40A C37A 125.3(12) . .
O6 C44 O5 125.9(5) . .
O6 C44 C11 117.3(5) . .
O5 C44 C11 116.8(5) . .
C30 N1 C31 117.8(4) . .
C30 N1 Zn1 121.0(4) . .
C31 N1 Zn1 121.2(3) . .
N3 N2 C34 112.5(6) . .
N2 N3 C35 113.0(6) . .
C38B N4 C40A 62.9(10) . .
C38B N4 C38A 83.2(12) . .
C40A N4 C38A 117.3(9) . .
C38B N4 C40B 117.6(10) . .
C40A N4 C40B 83.6(9) . .
C38A N4 C40B 66.9(10) . .
C38B N4 Zn2 120.4(8) . 1_554
C40A N4 Zn2 122.0(6) . 1_554
C38A N4 Zn2 120.7(7) . 1_554
C40B N4 Zn2 122.0(6) . 1_554
C15 O1 Zn2 132.6(3) . .
C15 O2 Zn1 119.3(3) . .
C2 O3 Zn2 123.8(3) . .
C2 O4 Zn1 128.7(3) . .
C44 O5 Zn2 127.4(4) . 1_565
C44 O6 Zn1 125.1(4) . 1_565
C29 O7 Zn2 121.4(3) . 1_455
C29 O8 Zn1 131.8(3) . 1_455
O2 Zn1 N1 102.45(16) . .
O2 Zn1 O8 161.32(15) . 1_655
N1 Zn1 O8 96.23(15) . 1_655
O2 Zn1 O4 88.53(15) . .
N1 Zn1 O4 98.91(15) . .
O8 Zn1 O4 88.52(16) 1_655 .
O2 Zn1 O6 88.40(16) . 1_545
N1 Zn1 O6 103.34(17) . 1_545
O8 Zn1 O6 87.35(16) 1_655 1_545
O4 Zn1 O6 157.68(16) . 1_545
O2 Zn1 Zn2 85.30(11) . .
N1 Zn1 Zn2 171.41(12) . .
O8 Zn1 Zn2 76.06(10) 1_655 .
O4 Zn1 Zn2 77.38(10) . .
O6 Zn1 Zn2 80.34(12) 1_545 .
O3 Zn2 O5 161.66(16) . 1_545
O3 Zn2 O7 88.77(16) . 1_655
O5 Zn2 O7 88.89(16) 1_545 1_655
O3 Zn2 N4 99.84(16) . 1_556
O5 Zn2 N4 98.44(17) 1_545 1_556
O7 Zn2 N4 102.35(16) 1_655 1_556
O3 Zn2 O1 87.85(16) . .
O5 Zn2 O1 87.61(16) 1_545 .
O7 Zn2 O1 158.26(15) 1_655 .
N4 Zn2 O1 99.39(16) 1_556 .
O3 Zn2 Zn1 82.25(10) . .
O5 Zn2 Zn1 79.41(12) 1_545 .
O7 Zn2 Zn1 83.93(10) 1_655 .
N4 Zn2 Zn1 173.37(12) 1_556 .
O1 Zn2 Zn1 74.33(10) . .

loop_
_geom_bond_atom_site_label_1
_geom_bond_atom_site_label_2
_geom_bond_distance
_geom_bond_site_symmetry_2
C1 C7 1.353(8) .
C1 C3 1.387(8) .
C2 O4 1.255(6) .
C2 O3 1.255(6) .
C2 C3 1.495(7) .
C3 C4 1.374(8) .
C4 C5 1.356(9) .
C5 C6 1.395(9) .
C6 C7 1.386(9) .
C6 C8 1.488(8) .
C8 C9 1.379(9) .
C8 C13 1.390(9) .
C9 C10 1.368(8) .
C10 C11 1.363(8) .
C11 C12 1.385(8) .
C11 C44 1.496(7) .
C12 C13 1.373(8) .
C15 O1 1.247(6) .
C15 O2 1.252(6) .
C15 C16 1.502(7) .
C16 C21 1.362(8) .
C16 C17 1.384(8) .
C17 C18 1.362(8) .
C18 C19 1.388(8) .
C19 C20 1.384(8) .
C19 C23 1.488(8) .
C20 C21 1.378(8) .
C23 C25 1.378(8) .
C23 C24 1.394(8) .
C24 C28 1.378(8) .
C25 C26 1.371(7) .
C26 C27 1.376(7) .
C27 C28 1.385(7) .
C27 C29 1.492(6) .
C29 O8 1.251(6) .
C29 O7 1.264(6) .
C30 N1 1.317(7) .
C30 C32 1.362(8) .
C31 N1 1.326(7) .
C31 C33 1.373(8) .
C32 C34 1.375(8) .
C33 C34 1.381(9) .
C34 N2 1.436(7) .
C35 C37B 1.276(17) .
C35 C37A 1.334(15) .
C35 C36A 1.357(17) .
C35 C36B 1.418(14) .
C35 N3 1.440(7) .
C36B C40B 1.364(17) .
C37B C38B 1.46(2) .
C38B N4 1.242(15) .
C40B N4 1.334(12) .
C36A C38A 1.41(2) .
C37A C40A 1.368(17) .
C38A N4 1.305(15) .
C40A N4 1.295(12) .
C44 O6 1.249(6) .
C44 O5 1.248(7) .
N1 Zn1 2.033(4) .
N2 N3 1.199(8) .
N4 Zn2 2.039(4) 1_554
O1 Zn2 2.048(3) .
O2 Zn1 2.026(3) .
O3 Zn2 2.020(3) .
O4 Zn1 2.045(3) .
O5 Zn2 2.033(3) 1_565
O6 Zn1 2.047(3) 1_565
O7 Zn2 2.036(3) 1_455
O8 Zn1 2.038(3) 1_455
Zn1 O8 2.038(3) 1_655
Zn1 O6 2.047(3) 1_545
Zn1 Zn2 2.9183(7) .
Zn2 O5 2.033(3) 1_545
Zn2 O7 2.036(3) 1_655
Zn2 N4 2.039(4) 1_556
